data_1519945
loop_
_publ_author_name
'Vishe, Mahesh'
'Hrdina, Radim'
'Poblador-Bahamonde, Amalia I.'
'Besnard, C\'eline'
'Gu\'en\'ee, Laure'
'B\"urgi, Thomas'
'Lacour, J\'er\^ome'

_publ_section_title
;
 Remote stereoselective deconjugation of \a,\b-unsaturated esters by
 simple amidation reactions
;
_journal_issue 8
_journal_name_full 'Chem. Sci.'
_journal_page_first 4923
_journal_paper_doi 10.1039/C5SC01118C
_journal_volume 6
_journal_year 2015
_chemical_formula_moiety 'C26 H32 N4 O8, H2 O, 1(C7 H8)'
_chemical_formula_sum 'C33 H42 N4 O9'
_chemical_formula_weight 638.70
_chemical_name_systematic
;
 ?
;
_space_group_crystal_system monoclinic
_space_group_IT_number 14
_space_group_name_Hall '-P 2yn'
_space_group_name_H-M_alt 'P 1 21/n 1'
_symmetry_space_group_name_Hall '-P 2yn'
_symmetry_space_group_name_H-M 'P 1 21/n 1'
_atom_sites_solution_hydrogens mixed
_atom_sites_solution_primary iterative
_audit_creation_date 2014-01-23
_audit_creation_method
;
Olex2 1.2-beta
(compiled 2013.12.10 svn.r2850 for OlexSys, GUI svn.r4736)
;
_audit_update_record
;
2014-11-19 deposited with the CCDC.
2015-05-22 downloaded from the CCDC.
;
_cell_angle_alpha 90
_cell_angle_beta 90.8170(13)
_cell_angle_gamma 90
_cell_formula_units_Z 4
_cell_length_a 10.43180(15)
_cell_length_b 18.5656(3)
_cell_length_c 17.6555(3)
_cell_measurement_reflns_used 7595
_cell_measurement_temperature 180(2)
_cell_measurement_theta_max 72.4160
_cell_measurement_theta_min 3.4380
_cell_volume 3419.04(9)
_computing_cell_refinement
;
CrysAlisPro, Agilent Technologies,
Version 1.171.36.32 (release 02-08-2013 CrysAlis171 .NET)
(compiled Aug  2 2013,16:46:58)
;
_computing_data_collection
;
CrysAlisPro, Agilent Technologies,
Version 1.171.36.32 (release 02-08-2013 CrysAlis171 .NET)
(compiled Aug  2 2013,16:46:58)
;
_computing_data_reduction
;
CrysAlisPro, Agilent Technologies,
Version 1.171.36.32 (release 02-08-2013 CrysAlis171 .NET)
(compiled Aug  2 2013,16:46:58)
;
_computing_molecular_graphics 'Olex2 (Dolomanov et al., 2009)'
_computing_publication_material 'Olex2 (Dolomanov et al., 2009)'
_computing_structure_refinement 'ShelXL (Sheldrick, 2008)'
_computing_structure_solution 'olex2.solve (Bourhis et al., 2013)'
_diffrn_ambient_temperature 180.15
_diffrn_detector_area_resol_mean 10.4679
_diffrn_measured_fraction_theta_full 0.998
_diffrn_measured_fraction_theta_max 0.977
_diffrn_measurement_device_type 'SuperNova, Dual, Cu at zero, Atlas'
_diffrn_measurement_method '\w scans'
_diffrn_orient_matrix_UB_11 0.1396157000
_diffrn_orient_matrix_UB_12 0.0189222000
_diffrn_orient_matrix_UB_13 -0.0191230000
_diffrn_orient_matrix_UB_21 -0.0480602000
_diffrn_orient_matrix_UB_22 0.0571509000
_diffrn_orient_matrix_UB_23 -0.0569249000
_diffrn_orient_matrix_UB_31 0.0018435000
_diffrn_orient_matrix_UB_32 0.0571036000
_diffrn_orient_matrix_UB_33 0.0633436000
_diffrn_radiation_monochromator mirror
_diffrn_radiation_type CuK\a
_diffrn_radiation_wavelength 1.54184
_diffrn_reflns_av_R_equivalents 0.0162
_diffrn_reflns_av_unetI/netI 0.0201
_diffrn_reflns_laue_measured_fraction_full 0.998
_diffrn_reflns_laue_measured_fraction_max 0.977
_diffrn_reflns_limit_h_max 8
_diffrn_reflns_limit_h_min -12
_diffrn_reflns_limit_k_max 22
_diffrn_reflns_limit_k_min -15
_diffrn_reflns_limit_l_max 21
_diffrn_reflns_limit_l_min -21
_diffrn_reflns_number 13891
_diffrn_reflns_point_group_measured_fraction_full 0.998
_diffrn_reflns_point_group_measured_fraction_max 0.977
_diffrn_reflns_theta_full 67.684
_diffrn_reflns_theta_max 72.537
_diffrn_reflns_theta_min 3.455
_diffrn_source 'SuperNova (Cu) X-ray Source'
_exptl_absorpt_coefficient_mu 0.751
_exptl_absorpt_correction_T_max 1.00000
_exptl_absorpt_correction_T_min 0.72469
_exptl_absorpt_correction_type multi-scan
_exptl_absorpt_process_details
;
CrysAlisPro, Agilent Technologies,
Version 1.171.36.32 (release 02-08-2013 CrysAlis171 .NET)
(compiled Aug  2 2013,16:46:58)
Empirical absorption correction using spherical harmonics,
 implemented in SCALE3 ABSPACK scaling algorithm.
;
_exptl_crystal_colour colourless
_exptl_crystal_colour_primary colourless
_exptl_crystal_density_diffrn 1.241
_exptl_crystal_F_000 1360
_exptl_crystal_size_max 0.8092
_exptl_crystal_size_mid 0.4242
_exptl_crystal_size_min 0.1313
_refine_diff_density_max 0.228
_refine_diff_density_min -0.170
_refine_diff_density_rms 0.032
_refine_ls_extinction_method none
_refine_ls_goodness_of_fit_ref 1.106
_refine_ls_hydrogen_treatment mixed
_refine_ls_matrix_type full
_refine_ls_number_parameters 521
_refine_ls_number_reflns 6622
_refine_ls_number_restraints 299
_refine_ls_restrained_S_all 1.108
_refine_ls_R_factor_all 0.0426
_refine_ls_R_factor_gt 0.0377
_refine_ls_shift/su_max 0.001
_refine_ls_shift/su_mean 0.000
_refine_ls_structure_factor_coef Fsqd
_refine_ls_weighting_details 'w=1/[\s^2^(Fo^2^)+(0.1000P)^2^] where P=(Fo^2^+2Fc^2^)/3'
_refine_ls_weighting_scheme calc
_refine_ls_wR_factor_gt 0.1295
_refine_ls_wR_factor_ref 0.1370
_reflns_Friedel_coverage 0.000
_reflns_number_gt 5819
_reflns_number_total 6622
_reflns_threshold_expression 'I > 2\s(I)'
_cod_data_source_file c5sc01118c2.cif
_cod_data_source_block macrocycle_4l
_cod_depositor_comments 'Adding full bibliography for 1519944--1519947.cif.'
_cod_original_cell_volume 3419.05(8)
_cod_database_code 1519945
_shelxl_version_number 2013-4
_chemical_oxdiff_formula 'Fe Co C72 N16 O20 H60 Cl4'
_shelx_space_group_comment
;
The symmetry employed for this shelxl refinement is uniquely defined
by the following loop, which should always be used as a source of
symmetry information in preference to the above space-group names.
They are only intended as comments.
;
_reflns_odcompleteness_completeness 99.90
_reflns_odcompleteness_iscentric 1
_reflns_odcompleteness_theta 66.49
_olex2_refinement_description
;
1. Fixed Uiso
 At 1.2 times of:
  All C(H) groups, All C(H,H) groups, All C(H,H,H,H) groups, All N(H) groups
 At 1.5 times of:
  All C(H,H,H) groups, All O(H,H) groups
2. Restrained distances
 O5-C4 \\sim O5D-C4D \\sim O5-C6 \\sim O5D-C6
 with sigma of 0.02
 C4-C3 \\sim C4D-C3D
 with sigma of 0.02
 O2-C3 \\sim O2-C3D
 with sigma of 0.02
 C4-O2 \\sim O2-C4D
 with sigma of 0.04
 C3D-O5D \\sim C3-O5
 with sigma of 0.04
 C4-C6 \\sim C6-C4D
 with sigma of 0.04
3. Uiso/Uaniso restraints and constraints
C6B \\sim C1B \\sim C2B \\sim C3 \\sim C7B \\sim C4 \\sim C5B \\sim C6C \\sim
C1C \\sim C2C \\sim C7C \\sim C3C \\sim C4C \\sim C5C \\sim C2A \\sim C1A \\sim
C7A \\sim C3A \\sim C6A \\sim C4D \\sim C5A: within 1.1A with sigma of 0.04 and
sigma for terminal atoms of 0.08
O5D \\sim O5 \\sim C4 \\sim C4D \\sim C3D \\sim C3: within 1.1A with sigma of
0.04 and sigma for terminal atoms of 0.08
4. Rigid body (RIGU) restrains
 C2A, C1A, C7A, C3A, C6A, C4D, C5A
 with sigma for 1-2 distances of 0.004 and sigma for 1-3 distances of 0.004
 C6B, C1B, C2B, C3, C7B, C4, C5B
 with sigma for 1-2 distances of 0.004 and sigma for 1-3 distances of 0.004
 C6C, C1C, C2C, C7C, C3C, C4C, C5C
 with sigma for 1-2 distances of 0.004 and sigma for 1-3 distances of 0.004
 C6, O5D, C4D, C3D, O2
 with sigma for 1-2 distances of 0.004 and sigma for 1-3 distances of 0.004
 O2, C3, C4, O5, C6
 with sigma for 1-2 distances of 0.004 and sigma for 1-3 distances of 0.004
5. Others
 Sof(H6BC)=Sof(H6BD)=1-FVAR(1)
 Sof(H6AA)=Sof(H6AB)=FVAR(1)
 Fixed Sof: O5(0.46919) C3(0.46919) H3A(0.46919) H3B(0.46919) C4(0.46919)
 H4A(0.46919) H4B(0.46919) C1B(0.37) H1BA(0.37) H1BB(0.37) H1BC(0.37) C2B(0.37)
 C3B(0.37) H3BA(0.37) C4B(0.37) H4BA(0.37) C5B(0.37) H5B(0.37) C6B(0.37)
 H6B(0.37) C7B(0.37) H7BA(0.37) C1C(0.35) H1CA(0.35) H1CB(0.35) H1CC(0.35)
 C2C(0.35) C7C(0.35) H7C(0.35) C6C(0.35) H6C(0.35) C5C(0.35) H5C(0.35)
 C4C(0.35) H4C(0.35) C3C(0.35) H3C(0.35) C4D(0.53081) H4DA(0.53081)
 H4DB(0.53081) C3D(0.53081) H3DA(0.53081) H3DB(0.53081) C1A(0.28) H1AA(0.28)
 H1AB(0.28) H1AC(0.28) C2A(0.28) C7A(0.28) H7AA(0.28) C6A(0.28) H6A(0.28)
 C5A(0.28) H5A(0.28) C4A(0.28) H4AA(0.28) C3A(0.28) H3AA(0.28) O5D(0.53081)
6.a Free rotating group:
 OW1(HW1A,HW1B), C1B(C2B,C3B,C4B,C5B,C6B,C7B), C1C(C2C,C7C,C6C,C5C,C4C,C3C,C4D,
 C3D), C1A(C2A,C7A,C6A,C5A,C4A,C3A,O5D)
6.b Ternary CH refined with riding coordinates:
 C18(H18), C9(H9)
6.c Secondary CH2 refined with riding coordinates:
 C6(H6BC,H6BD), C6(H6AA,H6AB), C15(H15A,H15B), C16(H16A,H16B), C12(H12A,H12B),
 C7(H7A,H7B), C3(H3A,H3B), C13(H13A,H13B), C4(H4A,H4B), C4D(H4DA,H4DB),
 C3D(H3DA,H3DB)
6.d Aromatic/amide H refined with riding coordinates:
 N32(H32), N23(H23), C34(H34), C38(H38), C29(H29), C28(H28), C25(H25),
 C35(H35), C37(H37), C26(H26), C3B(H3BA), C4B(H4BA), C5B(H5B), C6B(H6B),
 C7B(H7BA), C7C(H7C), C6C(H6C), C5C(H5C), C4C(H4C), C3C(H3C), C7A(H7AA),
 C6A(H6A), C5A(H5A), C4A(H4AA), C3A(H3AA)
6.e X=CH2 refined with riding coordinates:
 C19(H19A,H19B), C20(H20A,H20B)
6.f Idealised Me refined as rotating group:
 C1B(H1BA,H1BB,H1BC), C1C(H1CA,H1CB,H1CC), C1A(H1AA,H1AB,H1AC)
;

loop_
_space_group_symop_operation_xyz
'x, y, z'
'-x+1/2, y+1/2, -z+1/2'
'-x, -y, -z'
'x-1/2, -y-1/2, z-1/2'

loop_
_atom_site_label
_atom_site_type_symbol
_atom_site_fract_x
_atom_site_fract_y
_atom_site_fract_z
_atom_site_U_iso_or_equiv
_atom_site_adp_type
_atom_site_occupancy
_atom_site_site_symmetry_order
_atom_site_calc_flag
_atom_site_refinement_flags_posn
_atom_site_refinement_flags_occupancy
_atom_site_disorder_assembly
_atom_site_disorder_group
O17 O 0.19157(7) 0.23815(4) 0.68908(4) 0.03501(19) Uani 1 1 d . . . .
O11 O 0.16432(8) 0.22616(4) 0.98313(5) 0.0396(2) Uani 1 1 d . . . .
O8 O -0.09135(7) 0.27020(4) 0.97848(4) 0.03572(19) Uani 1 1 d . . . .
O2 O -0.07382(8) 0.22221(5) 0.69550(5) 0.0443(2) Uani 1 1 d . . . .
OW1 O 0.06654(8) 0.31465(5) 0.83260(5) 0.0394(2) Uani 1 1 d . . . .
HW1A H -0.0075 0.2958 0.8355 0.059 Uiso 1 1 d G . . .
HW1B H 0.1227 0.2815 0.8303 0.059 Uiso 1 1 d G . . .
O31 O 0.06967(9) 0.33244(5) 0.53649(4) 0.0443(2) Uani 1 1 d . . . .
O22 O 0.03996(9) 0.36556(5) 1.12570(5) 0.0452(2) Uani 1 1 d . . . .
N32 N 0.05279(9) 0.35636(5) 0.66315(5) 0.0335(2) Uani 1 1 d . . . .
H32 H 0.0725 0.3388 0.7081 0.040 Uiso 1 1 calc R . . .
N23 N 0.08024(9) 0.37462(5) 0.99892(5) 0.0361(2) Uani 1 1 d . . . .
H23 H 0.0673 0.3524 0.9554 0.043 Uiso 1 1 calc R . . .
O14 O 0.26529(8) 0.20254(7) 0.84140(5) 0.0547(3) Uani 1 1 d . . . .
C33 C -0.00119(10) 0.42543(6) 0.66155(6) 0.0317(2) Uani 1 1 d . . . .
C1 C -0.01253(11) 0.19505(6) 0.63448(7) 0.0387(3) Uani 1 1 d . . . .
N36 N -0.11396(13) 0.56286(6) 0.66830(6) 0.0502(3) Uani 1 1 d . . . .
C30 C 0.07794(10) 0.31362(6) 0.60263(6) 0.0334(2) Uani 1 1 d . . . .
C24 C 0.14564(10) 0.44058(6) 0.99631(7) 0.0361(2) Uani 1 1 d . . . .
C21 C 0.03502(10) 0.34164(6) 1.06144(6) 0.0343(2) Uani 1 1 d . . . .
C18 C 0.11165(10) 0.23575(6) 0.62332(6) 0.0350(2) Uani 1 1 d . . . .
H18 H 0.1599 0.2133 0.5808 0.042 Uiso 1 1 calc R . . .
C34 C -0.01751(13) 0.46061(6) 0.73008(6) 0.0412(3) Uani 1 1 d . . . .
H34 H 0.0093 0.4386 0.7762 0.049 Uiso 1 1 calc R . . .
O5 O -0.1769(2) 0.2267(2) 0.83137(14) 0.0603(7) Uani 0.4692 1 d . P A 2
C9 C -0.01917(11) 0.26613(6) 1.04690(6) 0.0357(2) Uani 1 1 d . . . .
H9 H -0.0775 0.2529 1.0891 0.043 Uiso 1 1 calc R . . .
C38 C -0.04203(12) 0.46066(7) 0.59580(6) 0.0413(3) Uani 1 1 d . . . .
H38 H -0.0327 0.4390 0.5474 0.050 Uiso 1 1 calc R . . .
C6 C -0.24649(11) 0.22022(7) 0.89567(7) 0.0424(3) Uani 1 1 d . . . .
H6BC H -0.3094 0.1805 0.8910 0.051 Uiso 0.45(3) 1 calc R P A 2
H6BD H -0.2927 0.2655 0.9068 0.051 Uiso 0.45(3) 1 calc R P A 2
H6AA H -0.2776 0.1746 0.8730 0.051 Uiso 0.55(3) 1 calc R P A 1
H6AB H -0.3205 0.2451 0.9184 0.051 Uiso 0.55(3) 1 calc R P A 1
C10 C 0.08981(11) 0.21230(6) 1.04407(6) 0.0372(2) Uani 1 1 d . . . .
C29 C 0.13993(12) 0.49319(6) 1.05210(7) 0.0418(3) Uani 1 1 d . . . .
H29 H 0.0916 0.4857 1.0966 0.050 Uiso 1 1 calc R . . .
C15 C 0.32934(12) 0.17826(8) 0.77678(7) 0.0470(3) Uani 1 1 d . . . .
H15A H 0.3724 0.1318 0.7879 0.056 Uiso 1 1 calc R . . .
H15B H 0.3956 0.2137 0.7623 0.056 Uiso 1 1 calc R . . .
C16 C 0.23444(12) 0.16873(7) 0.71263(7) 0.0428(3) Uani 1 1 d . . . .
H16A H 0.2754 0.1435 0.6699 0.051 Uiso 1 1 calc R . . .
H16B H 0.1608 0.1395 0.7295 0.051 Uiso 1 1 calc R . . .
C12 C 0.27639(12) 0.18334(7) 0.97462(7) 0.0445(3) Uani 1 1 d . . . .
H12A H 0.2526 0.1321 0.9675 0.053 Uiso 1 1 calc R . . .
H12B H 0.3318 0.1872 1.0204 0.053 Uiso 1 1 calc R . . .
N27 N 0.27859(13) 0.57105(7) 0.98175(9) 0.0651(4) Uani 1 1 d . . . .
C28 C 0.20642(13) 0.55698(7) 1.04128(9) 0.0511(3) Uani 1 1 d . . . .
H28 H 0.1999 0.5931 1.0791 0.061 Uiso 1 1 calc R . . .
C7 C -0.14827(12) 0.20421(7) 0.95605(7) 0.0434(3) Uani 1 1 d . . . .
H7A H -0.1894 0.1809 0.9999 0.052 Uiso 1 1 calc R . . .
H7B H -0.0822 0.1712 0.9362 0.052 Uiso 1 1 calc R . . .
C25 C 0.21883(14) 0.45461(7) 0.93300(8) 0.0498(3) Uani 1 1 d . . . .
H25 H 0.2248 0.4204 0.8932 0.060 Uiso 1 1 calc R . . .
C3 C -0.1956(5) 0.1909(3) 0.7033(4) 0.0356(9) Uani 0.4692 1 d . P A 2
H3A H -0.1884 0.1395 0.7175 0.043 Uiso 0.4692 1 calc R P A 2
H3B H -0.2462 0.1949 0.6556 0.043 Uiso 0.4692 1 calc R P A 2
C35 C -0.07333(16) 0.52823(7) 0.73027(8) 0.0498(3) Uani 1 1 d . . . .
H35 H -0.0834 0.5515 0.7777 0.060 Uiso 1 1 calc R . . .
C37 C -0.09674(14) 0.52842(7) 0.60319(7) 0.0487(3) Uani 1 1 d . . . .
H37 H -0.1241 0.5521 0.5581 0.058 Uiso 1 1 calc R . . .
C19 C -0.05317(14) 0.14336(8) 0.58871(9) 0.0551(3) Uani 1 1 d . . . .
H19A H -0.1336 0.1210 0.5970 0.066 Uiso 1 1 calc R . . .
H19B H -0.0019 0.1286 0.5475 0.066 Uiso 1 1 calc R . . .
C13 C 0.34583(12) 0.21034(9) 0.90702(7) 0.0512(3) Uani 1 1 d . . . .
H13A H 0.3687 0.2617 0.9142 0.061 Uiso 1 1 calc R . . .
H13B H 0.4259 0.1826 0.9004 0.061 Uiso 1 1 calc R . . .
C20 C 0.10821(16) 0.16131(8) 1.09538(8) 0.0534(3) Uani 1 1 d . . . .
H20A H 0.1796 0.1298 1.0917 0.064 Uiso 1 1 calc R . . .
H20B H 0.0501 0.1562 1.1360 0.064 Uiso 1 1 calc R . . .
C26 C 0.28298(17) 0.51976(8) 0.92943(11) 0.0651(4) Uani 1 1 d . . . .
H26 H 0.3341 0.5284 0.8863 0.078 Uiso 1 1 calc R . . .
C4 C -0.2556(4) 0.2332(3) 0.7647(3) 0.0508(12) Uani 0.4692 1 d . P A 2
H4A H -0.2628 0.2844 0.7497 0.061 Uiso 0.4692 1 calc R P A 2
H4B H -0.3427 0.2146 0.7747 0.061 Uiso 0.4692 1 calc R P A 2
C1B C 0.3566(8) 0.5128(5) 0.6176(4) 0.119(3) Uani 0.37 1 d . P B 1
H1BA H 0.3994 0.4969 0.5715 0.178 Uiso 0.37 1 calc GR P B 1
H1BB H 0.3631 0.5653 0.6219 0.178 Uiso 0.37 1 calc GR P B 1
H1BC H 0.2661 0.4987 0.6152 0.178 Uiso 0.37 1 calc GR P B 1
C2B C 0.4202(5) 0.4782(3) 0.6856(3) 0.0653(14) Uani 0.37 1 d G P B 1
C3B C 0.3662(4) 0.4176(3) 0.7202(3) 0.064(2) Uani 0.37 1 d G P B 1
H3BA H 0.2894 0.3975 0.6997 0.077 Uiso 0.37 1 calc R P B 1
C4B C 0.4233(5) 0.3863(2) 0.7843(3) 0.0523(14) Uani 0.37 1 d G P B 1
H4BA H 0.3852 0.3454 0.8070 0.063 Uiso 0.37 1 calc R P B 1
C5B C 0.5362(6) 0.4151(3) 0.8149(3) 0.0648(15) Uani 0.37 1 d G P B 1
H5B H 0.5752 0.3940 0.8585 0.078 Uiso 0.37 1 calc R P B 1
C6B C 0.5914(6) 0.4753(4) 0.7809(4) 0.080(2) Uani 0.37 1 d G P B 1
H6B H 0.6684 0.4952 0.8014 0.096 Uiso 0.37 1 calc R P B 1
C7B C 0.5338(5) 0.5064(3) 0.7169(4) 0.075(2) Uani 0.37 1 d G P B 1
H7BA H 0.5723 0.5473 0.6942 0.090 Uiso 0.37 1 calc R P B 1
C1C C 0.4245(5) 0.5288(5) 0.6039(5) 0.133(4) Uani 0.35 1 d . P C 3
H1CA H 0.3525 0.5617 0.6116 0.200 Uiso 0.35 1 calc GR P C 3
H1CB H 0.4044 0.4963 0.5616 0.200 Uiso 0.35 1 calc GR P C 3
H1CC H 0.5016 0.5566 0.5923 0.200 Uiso 0.35 1 calc GR P C 3
C2C C 0.4478(4) 0.4853(3) 0.6748(4) 0.071(2) Uani 0.35 1 d G P C 3
C7C C 0.5576(4) 0.4965(3) 0.7200(4) 0.071(3) Uani 0.35 1 d G P C 3
H7C H 0.6172 0.5328 0.7063 0.086 Uiso 0.35 1 calc R P C 3
C6C C 0.5809(4) 0.4551(4) 0.7847(4) 0.072(2) Uani 0.35 1 d G P C 3
H6C H 0.6559 0.4633 0.8146 0.086 Uiso 0.35 1 calc R P C 3
C5C C 0.4941(4) 0.4017(3) 0.8058(3) 0.0634(19) Uani 0.35 1 d G P C 3
H5C H 0.5098 0.3734 0.8498 0.076 Uiso 0.35 1 calc R P C 3
C4C C 0.3841(3) 0.3901(3) 0.7615(3) 0.066(2) Uani 0.35 1 d G P C 3
H4C H 0.3245 0.3539 0.7754 0.079 Uiso 0.35 1 calc R P C 3
C3C C 0.3614(3) 0.4316(3) 0.6967(3) 0.070(2) Uani 0.35 1 d G P C 3
H3C H 0.2862 0.4234 0.6670 0.084 Uiso 0.35 1 calc R P C 3
C4D C -0.2565(3) 0.26177(18) 0.7646(2) 0.0396(9) Uani 0.5308 1 d G P A 1
H4DA H -0.2491 0.3085 0.7381 0.048 Uiso 0.5308 1 calc R P C 1
H4DB H -0.3486 0.2527 0.7735 0.048 Uiso 0.5308 1 calc R P C 1
C3D C -0.2068(4) 0.2051(2) 0.7162(3) 0.0374(13) Uani 0.5308 1 d G P A 1
H3DA H -0.2608 0.2010 0.6698 0.045 Uiso 0.5308 1 calc R P C 1
H3DB H -0.2091 0.1584 0.7432 0.045 Uiso 0.5308 1 calc R P C 1
C1A C 0.5004(2) 0.3895(4) 0.8343(3) 0.115(4) Uani 0.28 1 d . P D 5
H1AA H 0.5355 0.4182 0.8763 0.172 Uiso 0.28 1 calc GR P D 5
H1AB H 0.5617 0.3518 0.8208 0.172 Uiso 0.28 1 calc GR P D 5
H1AC H 0.4196 0.3673 0.8496 0.172 Uiso 0.28 1 calc GR P D 5
C2A C 0.4763(2) 0.4376(2) 0.7668(3) 0.0667(15) Uani 0.28 1 d G P D 5
C7A C 0.3604(3) 0.4341(2) 0.7258(2) 0.075(3) Uani 0.28 1 d G P D 5
H7AA H 0.2954 0.4018 0.7415 0.090 Uiso 0.28 1 calc R P D 5
C6A C 0.3389(4) 0.4774(3) 0.6622(3) 0.111(3) Uani 0.28 1 d G P D 5
H6A H 0.2599 0.4743 0.6350 0.133 Uiso 0.28 1 calc R P D 5
C5A C 0.4335(4) 0.5252(4) 0.6384(4) 0.112(4) Uani 0.28 1 d G P D 5
H5A H 0.4192 0.5547 0.5951 0.135 Uiso 0.28 1 calc R P D 5
C4A C 0.5493(4) 0.5295(3) 0.6788(4) 0.089(2) Uani 0.28 1 d G P D 5
H4AA H 0.6140 0.5620 0.6631 0.106 Uiso 0.28 1 calc R P D 5
C3A C 0.5701(3) 0.4861(3) 0.7424(3) 0.062(2) Uani 0.28 1 d G P D 5
H3AA H 0.6492 0.4894 0.7695 0.074 Uiso 0.28 1 calc R P D 5
O5D O -0.19094(17) 0.26630(11) 0.83569(11) 0.0363(4) Uani 0.5308 1 d G P A 1

loop_
_atom_site_aniso_label
_atom_site_aniso_U_11
_atom_site_aniso_U_22
_atom_site_aniso_U_33
_atom_site_aniso_U_23
_atom_site_aniso_U_13
_atom_site_aniso_U_12
O17 0.0313(4) 0.0344(4) 0.0391(4) -0.0021(3) -0.0056(3) 0.0044(3)
O11 0.0393(4) 0.0379(4) 0.0417(4) 0.0090(3) -0.0004(3) 0.0053(3)
O8 0.0346(4) 0.0334(4) 0.0390(4) -0.0022(3) -0.0056(3) -0.0075(3)
O2 0.0332(4) 0.0461(5) 0.0536(5) -0.0102(4) 0.0016(3) -0.0097(3)
OW1 0.0360(4) 0.0399(4) 0.0423(4) 0.0040(3) -0.0005(3) 0.0011(3)
O31 0.0518(5) 0.0506(5) 0.0305(4) -0.0006(3) 0.0011(3) 0.0118(4)
O22 0.0572(5) 0.0419(5) 0.0364(4) -0.0060(3) -0.0049(4) -0.0080(4)
N32 0.0392(5) 0.0319(4) 0.0295(4) 0.0005(3) -0.0024(3) 0.0027(4)
N23 0.0401(5) 0.0319(5) 0.0363(5) -0.0008(4) -0.0040(4) -0.0056(4)
O14 0.0336(4) 0.0887(8) 0.0416(5) -0.0055(5) -0.0076(3) 0.0196(4)
C33 0.0310(5) 0.0288(5) 0.0351(5) 0.0003(4) -0.0017(4) -0.0032(4)
C1 0.0359(5) 0.0334(5) 0.0466(6) -0.0052(5) -0.0100(4) 0.0047(4)
N36 0.0713(7) 0.0317(5) 0.0476(6) 0.0005(4) -0.0026(5) 0.0079(5)
C30 0.0288(5) 0.0379(5) 0.0334(5) -0.0011(4) -0.0012(4) 0.0030(4)
C24 0.0313(5) 0.0298(5) 0.0469(6) 0.0048(4) -0.0065(4) -0.0005(4)
C21 0.0329(5) 0.0328(5) 0.0371(5) -0.0011(4) -0.0047(4) -0.0025(4)
C18 0.0335(5) 0.0364(5) 0.0350(5) -0.0061(4) -0.0033(4) 0.0071(4)
C34 0.0568(7) 0.0327(5) 0.0339(5) -0.0006(4) -0.0057(5) 0.0016(5)
O5 0.0285(10) 0.110(3) 0.0425(12) 0.0017(15) -0.0003(8) -0.0095(14)
C9 0.0396(6) 0.0347(5) 0.0327(5) 0.0001(4) -0.0014(4) -0.0082(4)
C38 0.0522(7) 0.0381(6) 0.0336(5) 0.0021(4) -0.0008(5) 0.0055(5)
C6 0.0326(5) 0.0514(7) 0.0433(6) -0.0084(5) 0.0020(4) -0.0131(5)
C10 0.0433(6) 0.0327(5) 0.0353(5) 0.0019(4) -0.0055(4) -0.0070(4)
C29 0.0421(6) 0.0318(5) 0.0513(6) 0.0006(5) -0.0068(5) -0.0017(4)
C15 0.0361(6) 0.0574(7) 0.0473(6) 0.0006(5) -0.0035(5) 0.0178(5)
C16 0.0442(6) 0.0385(6) 0.0455(6) -0.0008(5) -0.0047(5) 0.0115(5)
C12 0.0416(6) 0.0451(6) 0.0464(6) 0.0024(5) -0.0129(5) 0.0100(5)
N27 0.0606(7) 0.0345(6) 0.1007(11) 0.0023(6) 0.0154(7) -0.0092(5)
C28 0.0486(7) 0.0319(6) 0.0726(9) -0.0025(6) -0.0070(6) -0.0025(5)
C7 0.0442(6) 0.0357(6) 0.0503(6) -0.0077(5) -0.0050(5) -0.0096(5)
C25 0.0529(7) 0.0354(6) 0.0615(8) 0.0034(5) 0.0124(6) -0.0012(5)
C3 0.0262(15) 0.0371(17) 0.043(2) -0.0040(17) -0.0048(13) -0.0020(12)
C35 0.0738(9) 0.0341(6) 0.0413(6) -0.0052(5) -0.0023(6) 0.0056(6)
C37 0.0641(8) 0.0393(6) 0.0427(6) 0.0066(5) -0.0039(5) 0.0091(6)
C19 0.0509(7) 0.0440(7) 0.0699(9) -0.0179(6) -0.0176(6) 0.0022(6)
C13 0.0333(6) 0.0730(9) 0.0469(7) -0.0010(6) -0.0097(5) 0.0094(6)
C20 0.0688(9) 0.0434(7) 0.0479(7) 0.0121(6) -0.0036(6) -0.0022(6)
C26 0.0668(9) 0.0400(7) 0.0892(11) 0.0066(7) 0.0258(8) -0.0064(6)
C4 0.0293(16) 0.079(3) 0.0444(19) 0.001(2) -0.0015(12) -0.0089(19)
C1B 0.121(7) 0.130(8) 0.105(5) 0.025(5) -0.013(5) 0.022(6)
C2B 0.068(3) 0.061(4) 0.067(3) -0.003(2) 0.006(3) 0.017(3)
C3B 0.039(3) 0.084(5) 0.070(5) -0.020(4) -0.003(3) 0.005(3)
C4B 0.042(3) 0.053(2) 0.062(4) -0.003(2) 0.007(3) -0.010(2)
C5B 0.050(4) 0.063(4) 0.081(3) -0.017(3) -0.024(3) -0.004(3)
C6B 0.074(4) 0.049(4) 0.117(5) 0.000(3) -0.009(4) -0.015(3)
C7B 0.071(4) 0.046(4) 0.107(5) 0.003(3) -0.005(3) 0.004(3)
C1C 0.130(9) 0.109(7) 0.161(9) 0.049(7) -0.013(7) 0.008(7)
C2C 0.050(3) 0.047(3) 0.116(5) -0.002(3) 0.008(3) 0.006(2)
C7C 0.067(4) 0.044(4) 0.102(5) -0.006(3) -0.008(3) -0.009(3)
C6C 0.058(3) 0.064(5) 0.094(4) -0.009(3) -0.012(3) -0.025(3)
C5C 0.055(5) 0.063(4) 0.073(4) -0.011(3) 0.003(3) -0.006(3)
C4C 0.045(4) 0.077(4) 0.076(5) -0.015(3) 0.010(3) -0.007(3)
C3C 0.042(3) 0.074(4) 0.094(5) -0.011(3) 0.006(3) -0.004(3)
C4D 0.0292(13) 0.0485(19) 0.0409(14) -0.0035(14) -0.0053(9) -0.0013(13)
C3D 0.0291(15) 0.042(2) 0.041(2) -0.0058(15) -0.0039(12) -0.0054(13)
C1A 0.090(7) 0.111(9) 0.143(8) 0.026(7) 0.010(6) 0.003(6)
C2A 0.059(3) 0.053(3) 0.088(4) -0.026(3) 0.012(3) 0.004(3)
C7A 0.047(4) 0.088(6) 0.089(6) -0.019(4) 0.003(4) -0.009(3)
C6A 0.064(4) 0.148(8) 0.121(6) 0.024(6) -0.004(4) -0.004(5)
C5A 0.088(6) 0.108(7) 0.141(9) 0.038(7) 0.034(6) 0.029(5)
C4A 0.082(5) 0.071(5) 0.112(7) 0.014(5) -0.006(5) -0.005(4)
C3A 0.047(4) 0.048(5) 0.089(6) -0.008(4) -0.005(4) -0.009(3)
O5D 0.0308(8) 0.0434(9) 0.0346(8) -0.0042(8) -0.0001(6) -0.0095(8)

loop_
_atom_type_symbol
_atom_type_description
_atom_type_scat_dispersion_real
_atom_type_scat_dispersion_imag
_atom_type_scat_source
C C 0.0181 0.0091 'International Tables Vol C Tables 4.2.6.8 and 6.1.1.4'
H H 0.0000 0.0000 'International Tables Vol C Tables 4.2.6.8 and 6.1.1.4'
N N 0.0311 0.0180 'International Tables Vol C Tables 4.2.6.8 and 6.1.1.4'
O O 0.0492 0.0322 'International Tables Vol C Tables 4.2.6.8 and 6.1.1.4'

loop_
_exptl_crystal_face_index_h
_exptl_crystal_face_index_k
_exptl_crystal_face_index_l
_exptl_crystal_face_perp_dist
_exptl_oxdiff_crystal_face_indexfrac_h
_exptl_oxdiff_crystal_face_indexfrac_k
_exptl_oxdiff_crystal_face_indexfrac_l
_exptl_oxdiff_crystal_face_x
_exptl_oxdiff_crystal_face_y
_exptl_oxdiff_crystal_face_z
0 0 1 0.2869 -0.0007 0.0012 0.9994 -0.0192 -0.0568 0.0634
0 0 -1 0.2869 0.0007 -0.0012 -0.9994 0.0192 0.0568 -0.0634
1 1 -1 0.0656 1.0026 1.0003 -0.9972 0.1780 0.0657 -0.0042
-1 -1 1 0.0656 -1.0026 -1.0003 0.9972 -0.1780 -0.0657 0.0042
0 1 0 0.1679 0.0007 1.0002 -0.0001 0.0190 0.0571 0.0571
0 -1 0 0.1679 -0.0007 -1.0002 0.0001 -0.0190 -0.0571 -0.0571
-1 0 1 0.1240 -1.0019 -0.0000 0.9971 -0.1589 -0.0086 0.0613
-2 -1 1 0.1413 -2.0037 -1.0015 0.9949 -0.3177 -0.0176 0.0021

loop_
_geom_angle_atom_site_label_1
_geom_angle_atom_site_label_2
_geom_angle_atom_site_label_3
_geom_angle
C18 O17 C16 112.85(9)
C10 O11 C12 117.20(9)
C7 O8 C9 114.09(9)
C1 O2 C3 111.2(3)
C1 O2 C3D 124.87(17)
HW1A OW1 HW1B 109.5
C33 N32 H32 116.5
C30 N32 H32 116.5
C30 N32 C33 126.90(9)
C24 N23 H23 116.7
C21 N23 H23 116.7
C21 N23 C24 126.67(10)
C15 O14 C13 114.21(9)
C34 C33 N32 117.88(10)
C34 C33 C38 117.74(10)
C38 C33 N32 124.37(10)
O2 C1 C18 109.34(9)
C19 C1 O2 127.21(13)
C19 C1 C18 123.40(12)
C37 N36 C35 115.62(11)
O31 C30 N32 124.96(11)
O31 C30 C18 120.76(10)
N32 C30 C18 114.19(9)
C29 C24 N23 124.38(11)
C25 C24 N23 117.63(11)
C25 C24 C29 117.97(11)
O22 C21 N23 125.73(10)
O22 C21 C9 120.01(10)
N23 C21 C9 114.18(9)
O17 C18 C1 113.73(9)
O17 C18 C30 107.19(8)
O17 C18 H18 109.3
C1 C18 C30 107.95(9)
C1 C18 H18 109.3
C30 C18 H18 109.3
C33 C34 H34 120.5
C35 C34 C33 119.08(11)
C35 C34 H34 120.5
C6 O5 C4 112.7(3)
O8 C9 C21 106.53(9)
O8 C9 H9 109.1
O8 C9 C10 113.39(9)
C21 C9 H9 109.1
C10 C9 C21 109.51(9)
C10 C9 H9 109.1
C33 C38 H38 121.0
C37 C38 C33 117.91(11)
C37 C38 H38 121.0
O5 C6 H6BC 110.9
O5 C6 H6BD 110.9
O5 C6 C7 104.09(14)
H6BC C6 H6BD 109.0
H6AA C6 H6AB 108.1
C7 C6 H6BC 110.9
C7 C6 H6BD 110.9
C7 C6 H6AA 109.5
C7 C6 H6AB 109.5
O5D C6 H6AA 109.5
O5D C6 H6AB 109.5
O5D C6 C7 110.60(11)
O11 C10 C9 109.80(9)
C20 C10 O11 126.73(13)
C20 C10 C9 123.45(12)
C24 C29 H29 120.8
C28 C29 C24 118.43(12)
C28 C29 H29 120.8
O14 C15 H15A 109.8
O14 C15 H15B 109.8
O14 C15 C16 109.50(9)
H15A C15 H15B 108.2
C16 C15 H15A 109.8
C16 C15 H15B 109.8
O17 C16 C15 108.30(10)
O17 C16 H16A 110.0
O17 C16 H16B 110.0
C15 C16 H16A 110.0
C15 C16 H16B 110.0
H16A C16 H16B 108.4
O11 C12 H12A 110.1
O11 C12 H12B 110.1
O11 C12 C13 107.80(10)
H12A C12 H12B 108.5
C13 C12 H12A 110.1
C13 C12 H12B 110.1
C28 N27 C26 115.80(12)
C29 C28 H28 117.7
N27 C28 C29 124.57(14)
N27 C28 H28 117.7
O8 C7 C6 107.90(10)
O8 C7 H7A 110.1
O8 C7 H7B 110.1
C6 C7 H7A 110.1
C6 C7 H7B 110.1
H7A C7 H7B 108.4
C24 C25 H25 120.9
C26 C25 C24 118.21(14)
C26 C25 H25 120.9
O2 C3 H3A 110.9
O2 C3 H3B 110.9
O2 C3 C4 104.1(4)
H3A C3 H3B 108.9
C4 C3 H3A 110.9
C4 C3 H3B 110.9
N36 C35 C34 124.36(12)
N36 C35 H35 117.8
C34 C35 H35 117.8
N36 C37 C38 125.28(12)
N36 C37 H37 117.4
C38 C37 H37 117.4
C1 C19 H19A 120.0
C1 C19 H19B 120.0
H19A C19 H19B 120.0
O14 C13 C12 109.15(11)
O14 C13 H13A 109.8
O14 C13 H13B 109.8
C12 C13 H13A 109.8
C12 C13 H13B 109.8
H13A C13 H13B 108.3
C10 C20 H20A 120.0
C10 C20 H20B 120.0
H20A C20 H20B 120.0
N27 C26 C25 125.00(14)
N27 C26 H26 117.5
C25 C26 H26 117.5
O5 C4 C3 108.3(4)
O5 C4 H4A 110.0
O5 C4 H4B 110.0
C3 C4 H4A 110.0
C3 C4 H4B 110.0
H4A C4 H4B 108.4
H1BA C1B H1BB 109.5
H1BA C1B H1BC 109.5
H1BB C1B H1BC 109.5
C2B C1B H1BA 109.5
C2B C1B H1BB 109.5
C2B C1B H1BC 109.5
C3B C2B C1B 120.9
C3B C2B C7B 118.1
C7B C2B C1B 121.0
C2B C3B H3BA 119.5
C4B C3B C2B 121.1
C4B C3B H3BA 119.5
C3B C4B H4BA 119.9
C5B C4B C3B 120.1
C5B C4B H4BA 119.9
C4B C5B H5B 120.3
C4B C5B C6B 119.4
C6B C5B H5B 120.3
C5B C6B H6B 119.9
C5B C6B C7B 120.2
C7B C6B H6B 119.9
C2B C7B H7BA 119.5
C6B C7B C2B 121.1
C6B C7B H7BA 119.5
H1CA C1C H1CB 109.5
H1CA C1C H1CC 109.5
H1CB C1C H1CC 109.5
C2C C1C H1CA 109.5
C2C C1C H1CB 109.5
C2C C1C H1CC 109.5
C7C C2C C1C 121.0
C7C C2C C3C 118.1
C3C C2C C1C 120.9
C2C C7C H7C 119.5
C6C C7C C2C 121.1
C6C C7C H7C 119.5
C7C C6C H6C 119.9
C7C C6C C5C 120.2
C5C C6C H6C 119.9
C6C C5C H5C 120.3
C4C C5C C6C 119.4
C4C C5C H5C 120.3
C5C C4C H4C 119.9
C5C C4C C3C 120.1
C3C C4C H4C 119.9
C2C C3C H3C 119.4
C4C C3C C2C 121.1
C4C C3C H3C 119.4
H4DA C4D H4DB 107.8
C3D C4D H4DA 109.0
C3D C4D H4DB 109.0
O5D C4D H4DA 109.0
O5D C4D H4DB 109.0
O5D C4D C3D 113.0(2)
O2 C3D H3DA 109.8
O2 C3D H3DB 109.8
C4D C3D O2 109.50(13)
C4D C3D H3DA 109.8
C4D C3D H3DB 109.8
H3DA C3D H3DB 108.2
H1AA C1A H1AB 109.5
H1AA C1A H1AC 109.5
H1AB C1A H1AC 109.5
C2A C1A H1AA 109.5
C2A C1A H1AB 109.5
C2A C1A H1AC 109.5
C7A C2A C1A 120.9
C7A C2A C3A 118.1
C3A C2A C1A 121.0
C2A C7A H7AA 119.5
C6A C7A C2A 121.1
C6A C7A H7AA 119.5
C7A C6A H6A 119.9
C5A C6A C7A 120.1
C5A C6A H6A 119.9
C6A C5A H5A 120.3
C6A C5A C4A 119.5
C4A C5A H5A 120.3
C5A C4A H4AA 119.9
C3A C4A C5A 120.1
C3A C4A H4AA 119.9
C2A C3A H3AA 119.4
C4A C3A C2A 121.1
C4A C3A H3AA 119.4
C4D O5D C6 114.02(18)

loop_
_geom_bond_atom_site_label_1
_geom_bond_atom_site_label_2
_geom_bond_distance
O17 C18 1.4204(13)
O17 C16 1.4244(14)
O11 C10 1.3608(14)
O11 C12 1.4235(15)
O8 C9 1.4164(13)
O8 C7 1.4156(13)
O2 C1 1.3577(15)
O2 C3 1.406(4)
O2 C3D 1.474(4)
OW1 HW1A 0.8502
OW1 HW1B 0.8502
O31 C30 1.2206(14)
O22 C21 1.2188(14)
N32 H32 0.8800
N32 C33 1.4006(14)
N32 C30 1.3596(14)
N23 H23 0.8800
N23 C24 1.4029(14)
N23 C21 1.3531(15)
O14 C15 1.4047(16)
O14 C13 1.4287(15)
C33 C34 1.3876(15)
C33 C38 1.3938(15)
C1 C18 1.5149(16)
C1 C19 1.3206(18)
N36 C35 1.3331(18)
N36 C37 1.3298(18)
C30 C18 1.5309(15)
C24 C29 1.3890(17)
C24 C25 1.3874(18)
C21 C9 1.5318(14)
C18 H18 1.0000
C34 H34 0.9500
C34 C35 1.3838(17)
O5 C6 1.362(3)
O5 C4 1.430(5)
C9 H9 1.0000
C9 C10 1.5151(17)
C38 H38 0.9500
C38 C37 1.3884(18)
C6 H6BC 0.9900
C6 H6BD 0.9900
C6 H6AA 0.9900
C6 H6AB 0.9900
C6 C7 1.4978(17)
C6 O5D 1.485(2)
C10 C20 1.3223(18)
C29 H29 0.9500
C29 C28 1.3871(17)
C15 H15A 0.9900
C15 H15B 0.9900
C15 C16 1.5040(17)
C16 H16A 0.9900
C16 H16B 0.9900
C12 H12A 0.9900
C12 H12B 0.9900
C12 C13 1.4918(19)
N27 C28 1.327(2)
N27 C26 1.328(2)
C28 H28 0.9500
C7 H7A 0.9900
C7 H7B 0.9900
C25 H25 0.9500
C25 C26 1.3842(19)
C3 H3A 0.9900
C3 H3B 0.9900
C3 C4 1.484(6)
C35 H35 0.9500
C37 H37 0.9500
C19 H19A 0.9500
C19 H19B 0.9500
C13 H13A 0.9900
C13 H13B 0.9900
C20 H20A 0.9500
C20 H20B 0.9500
C26 H26 0.9500
C4 H4A 0.9900
C4 H4B 0.9900
C1B H1BA 0.9800
C1B H1BB 0.9800
C1B H1BC 0.9800
C1B C2B 1.5073
C2B C3B 1.4018
C2B C7B 1.4021
C3B H3BA 0.9500
C3B C4B 1.3974
C4B H4BA 0.9500
C4B C5B 1.3957
C5B H5B 0.9500
C5B C6B 1.3967
C6B H6B 0.9500
C6B C7B 1.3970
C7B H7BA 0.9500
C1C H1CA 0.9800
C1C H1CB 0.9800
C1C H1CC 0.9800
C1C C2C 1.5066
C2C C7C 1.4019
C2C C3C 1.4021
C7C H7C 0.9500
C7C C6C 1.3964
C6C H6C 0.9500
C6C C5C 1.3968
C5C H5C 0.9500
C5C C4C 1.3965
C4C H4C 0.9500
C4C C3C 1.3968
C3C H3C 0.9500
C4D H4DA 0.9900
C4D H4DB 0.9900
C4D C3D 1.4564
C4D O5D 1.423(4)
C3D H3DA 0.9900
C3D H3DB 0.9900
C1A H1AA 0.9800
C1A H1AB 0.9800
C1A H1AC 0.9800
C1A C2A 1.5069
C2A C7A 1.4021
C2A C3A 1.4026
C7A H7AA 0.9500
C7A C6A 1.3968
C6A H6A 0.9500
C6A C5A 1.3960
C5A H5A 0.9500
C5A C4A 1.3963
C4A H4AA 0.9500
C4A C3A 1.3957
C3A H3AA 0.9500

loop_
_geom_torsion_atom_site_label_1
_geom_torsion_atom_site_label_2
_geom_torsion_atom_site_label_3
_geom_torsion_atom_site_label_4
_geom_torsion
O11 C12 C13 O14 -61.26(15)
O8 C9 C10 O11 53.29(12)
O8 C9 C10 C20 -128.23(13)
O2 C1 C18 O17 53.32(12)
O2 C1 C18 C30 -65.47(11)
O2 C3 C4 O5 -59.3(6)
O31 C30 C18 O17 142.86(10)
O31 C30 C18 C1 -94.26(12)
O22 C21 C9 O8 141.22(11)
O22 C21 C9 C10 -95.79(12)
N32 C33 C34 C35 -178.53(11)
N32 C33 C38 C37 178.41(11)
N32 C30 C18 O17 -40.32(12)
N32 C30 C18 C1 82.56(11)
N23 C24 C29 C28 -178.08(11)
N23 C24 C25 C26 179.47(13)
N23 C21 C9 O8 -42.07(12)
N23 C21 C9 C10 80.92(11)
O14 C15 C16 O17 69.79(14)
C33 N32 C30 O31 8.37(18)
C33 N32 C30 C18 -168.30(9)
C33 C34 C35 N36 0.2(2)
C33 C38 C37 N36 -0.2(2)
C1 O2 C3 C4 -172.3(3)
C1 O2 C3D C4D -158.46(17)
C30 N32 C33 C34 -179.17(11)
C30 N32 C33 C38 2.18(17)
C24 N23 C21 O22 2.85(19)
C24 N23 C21 C9 -173.64(10)
C24 C29 C28 N27 -1.8(2)
C24 C25 C26 N27 -1.1(3)
C21 N23 C24 C29 -21.35(18)
C21 N23 C24 C25 159.96(12)
C21 C9 C10 O11 -65.54(11)
C21 C9 C10 C20 112.94(13)
C18 O17 C16 C15 173.73(9)
C34 C33 C38 C37 -0.24(18)
O5 C6 C7 O8 80.9(2)
O5 C6 O5D C4D 74.5(3)
C9 O8 C7 C6 165.79(9)
C38 C33 C34 C35 0.21(18)
C6 O5 C4 C3 -140.5(4)
C10 O11 C12 C13 -177.12(10)
C29 C24 C25 C26 0.7(2)
C15 O14 C13 C12 -138.93(13)
C16 O17 C18 C1 63.22(12)
C16 O17 C18 C30 -177.55(9)
C12 O11 C10 C9 176.03(10)
C12 O11 C10 C20 -2.39(18)
C28 N27 C26 C25 0.1(3)
C7 O8 C9 C21 179.62(9)
C7 O8 C9 C10 59.09(12)
C7 C6 O5D C4D 157.2(2)
C25 C24 C29 C28 0.61(18)
C3 O2 C1 C18 174.0(3)
C3 O2 C1 C19 -3.6(3)
C3 O2 C3D C4D -178(2)
C35 N36 C37 C38 0.6(2)
C37 N36 C35 C34 -0.6(2)
C19 C1 C18 O17 -129.02(13)
C19 C1 C18 C30 112.18(13)
C13 O14 C15 C16 177.32(12)
C26 N27 C28 C29 1.4(2)
C4 O5 C6 C7 172.5(3)
C4 O5 C6 O5D -80.6(4)
C1B C2B C3B C4B -178.6
C1B C2B C7B C6B 178.6
C2B C3B C4B C5B -0.2
C3B C2B C7B C6B -0.3
C3B C4B C5B C6B -0.1
C4B C5B C6B C7B 0.1
C5B C6B C7B C2B 0.1
C7B C2B C3B C4B 0.4
C1C C2C C7C C6C -178.5
C1C C2C C3C C4C 178.5
C2C C7C C6C C5C -0.2
C7C C2C C3C C4C -0.2
C7C C6C C5C C4C 0.0
C6C C5C C4C C3C 0.1
C5C C4C C3C C2C 0.1
C3C C2C C7C C6C 0.3
C3D O2 C1 C18 169.0(3)
C3D O2 C1 C19 -8.6(3)
C3D O2 C3 C4 -9.0(16)
C3D C4D O5D C6 -89.30(19)
C1A C2A C7A C6A -178.5
C1A C2A C3A C4A 178.5
C2A C7A C6A C5A -0.1
C7A C2A C3A C4A -0.3
C7A C6A C5A C4A -0.1
C6A C5A C4A C3A 0.1
C5A C4A C3A C2A 0.1
C3A C2A C7A C6A 0.3
O5D C6 C7 O8 49.93(15)
O5D C4D C3D O2 -65.0(3)
